data_7121533
loop_
_publ_author_name
'Lou, Dandan'
'Lu, Xiangcheng'
'Zhang, Mengxing'
'Bai, Ming'
'Jiang, Jianzhuang'

_publ_section_title
;
 Regulating the emission of tetraphenylethenes by changing the alkoxyl
 linkage length between two neighboring phenyl moieties.
;
_journal_issue 51
_journal_name_full 'Chemical communications (Cambridge, England)'
_journal_page_first 6987
_journal_page_last 6990
_journal_paper_doi 10.1039/c8cc01184b
_journal_volume 54
_journal_year 2018
_chemical_formula_sum 'C28 H24 O2'
_chemical_formula_weight 392.47
_space_group_crystal_system monoclinic
_space_group_IT_number 15
_space_group_name_Hall '-C 2yc'
_space_group_name_H-M_alt 'C 1 2/c 1'
_symmetry_space_group_name_Hall '-C 2yc'
_symmetry_space_group_name_H-M 'C 1 2/c 1'
_atom_sites_solution_hydrogens geom
_audit_creation_method SHELXL-2018/1
_audit_update_record
;
2018-01-26 deposited with the CCDC.
2018-04-18 downloaded from the CCDC.
;
_cell_angle_alpha 90
_cell_angle_beta 99.8280(10)
_cell_angle_gamma 90
_cell_formula_units_Z 8
_cell_length_a 14.5500(2)
_cell_length_b 12.0209(2)
_cell_length_c 25.0181(3)
_cell_measurement_reflns_used 4935
_cell_measurement_temperature 293(2)
_cell_measurement_theta_max 69.9300
_cell_measurement_theta_min 4.7950
_cell_volume 4311.55(11)
_computing_structure_refinement 'SHELXL-2018/1 (Sheldrick, 2018)'
_diffrn_ambient_temperature 293(2)
_diffrn_measured_fraction_theta_full 0.998
_diffrn_measured_fraction_theta_max 0.981
_diffrn_measurement_device_type 'SuperNova, Dual, Cu at home/near, Eos'
_diffrn_radiation_type CuK\a
_diffrn_radiation_wavelength 1.54178
_diffrn_reflns_av_R_equivalents 0.0118
_diffrn_reflns_av_unetI/netI 0.0148
_diffrn_reflns_Laue_measured_fraction_full 0.998
_diffrn_reflns_Laue_measured_fraction_max 0.981
_diffrn_reflns_limit_h_max 17
_diffrn_reflns_limit_h_min -17
_diffrn_reflns_limit_k_max 14
_diffrn_reflns_limit_k_min -10
_diffrn_reflns_limit_l_max 30
_diffrn_reflns_limit_l_min -27
_diffrn_reflns_number 8185
_diffrn_reflns_point_group_measured_fraction_full 0.998
_diffrn_reflns_point_group_measured_fraction_max 0.981
_diffrn_reflns_theta_full 67.679
_diffrn_reflns_theta_max 70.497
_diffrn_reflns_theta_min 3.586
_exptl_absorpt_coefficient_mu 0.583
_exptl_crystal_density_diffrn 1.209
_exptl_crystal_description bloc
_exptl_crystal_F_000 1664
_refine_diff_density_max 0.162
_refine_diff_density_min -0.178
_refine_diff_density_rms 0.037
_refine_ls_extinction_method none
_refine_ls_goodness_of_fit_ref 1.056
_refine_ls_hydrogen_treatment constr
_refine_ls_matrix_type full
_refine_ls_number_parameters 271
_refine_ls_number_reflns 4065
_refine_ls_number_restraints 0
_refine_ls_restrained_S_all 1.056
_refine_ls_R_factor_all 0.0460
_refine_ls_R_factor_gt 0.0424
_refine_ls_shift/su_max 0.000
_refine_ls_shift/su_mean 0.000
_refine_ls_structure_factor_coef Fsqd
_refine_ls_weighting_details 'w=1/[\s^2^(Fo^2^)+(0.0538P)^2^+1.7447P] where P=(Fo^2^+2Fc^2^)/3'
_refine_ls_weighting_scheme calc
_refine_ls_wR_factor_gt 0.1090
_refine_ls_wR_factor_ref 0.1125
_reflns_Friedel_coverage 0.000
_reflns_number_gt 3715
_reflns_number_total 4065
_reflns_threshold_expression 'I > 2\s(I)'
_cod_data_source_file c8cc01184b2.cif
_cod_data_source_block 1
_cod_depositor_comments 'Adding full bibliography for 7121533--7121537.cif.'
_cod_database_code 7121533
_shelx_shelxl_version_number 2018/1
_shelx_space_group_comment
;
The symmetry employed for this shelxl refinement is uniquely defined
by the following loop, which should always be used as a source of
symmetry information in preference to the above space-group names.
They are only intended as comments.
;

loop_
_space_group_symop_operation_xyz
'x, y, z'
'-x, y, -z+1/2'
'x+1/2, y+1/2, z'
'-x+1/2, y+1/2, -z+1/2'
'-x, -y, -z'
'x, -y, z-1/2'
'-x+1/2, -y+1/2, -z'
'x+1/2, -y+1/2, z-1/2'

loop_
_atom_site_label
_atom_site_type_symbol
_atom_site_fract_x
_atom_site_fract_y
_atom_site_fract_z
_atom_site_U_iso_or_equiv
_atom_site_adp_type
_atom_site_occupancy
_atom_site_site_symmetry_order
_atom_site_calc_flag
_atom_site_refinement_flags_posn
_atom_site_refinement_flags_adp
O2 O 0.12267(7) 0.70059(9) 0.47846(4) 0.0555(3) Uani 1 1 d . .
O1 O 0.08932(8) 0.96134(9) 0.45259(4) 0.0586(3) Uani 1 1 d . .
C28 C 0.04228(8) 0.79512(10) 0.37810(5) 0.0382(3) Uani 1 1 d . .
C27 C -0.01331(8) 0.73888(10) 0.41549(5) 0.0386(3) Uani 1 1 d . .
C26 C 0.10641(8) 0.74107(10) 0.35492(5) 0.0380(3) Uani 1 1 d . .
C25 C -0.10948(9) 0.73436(11) 0.40149(6) 0.0469(3) Uani 1 1 d . .
H25A H -0.137855 0.764624 0.368576 0.056 Uiso 1 1 calc R U
C24 C 0.17157(8) 0.79808(11) 0.32394(5) 0.0405(3) Uani 1 1 d . .
C23 C 0.01462(8) 0.91343(10) 0.36597(5) 0.0395(3) Uani 1 1 d . .
C22 C 0.21290(9) 0.89939(12) 0.34102(6) 0.0489(3) Uani 1 1 d . .
H22A H 0.198515 0.933347 0.371959 0.059 Uiso 1 1 calc R U
C21 C -0.03749(10) 0.94313(12) 0.31650(6) 0.0498(3) Uani 1 1 d . .
H21A H -0.050842 0.889686 0.289409 0.060 Uiso 1 1 calc R U
C20 C 0.11527(9) 0.61761(10) 0.35905(5) 0.0399(3) Uani 1 1 d . .
C19 C -0.12314(11) 0.64324(13) 0.48406(7) 0.0588(4) Uani 1 1 d . .
H19A H -0.159766 0.611217 0.506974 0.071 Uiso 1 1 calc R U
C18 C 0.19675(10) 0.74852(13) 0.27823(5) 0.0505(3) Uani 1 1 d . .
H18A H 0.171374 0.679986 0.266440 0.061 Uiso 1 1 calc R U
C17 C 0.02798(9) 0.69411(10) 0.46575(5) 0.0424(3) Uani 1 1 d . .
C16 C 0.20057(10) 0.56711(12) 0.37696(6) 0.0506(3) Uani 1 1 d . .
H16A H 0.253570 0.610672 0.386823 0.061 Uiso 1 1 calc R U
C15 C -0.02754(10) 0.64714(12) 0.49973(6) 0.0517(3) Uani 1 1 d . .
H15A H -0.000198 0.618205 0.533150 0.062 Uiso 1 1 calc R U
C14 C 0.03863(10) 0.54959(12) 0.34337(7) 0.0555(4) Uani 1 1 d . .
H14A H -0.019061 0.581515 0.330325 0.067 Uiso 1 1 calc R U
C13 C 0.25901(11) 0.79993(15) 0.25015(6) 0.0609(4) Uani 1 1 d . .
H13A H 0.274683 0.765864 0.219559 0.073 Uiso 1 1 calc R U
C12 C 0.03511(9) 0.99585(11) 0.40570(5) 0.0447(3) Uani 1 1 d . .
C11 C 0.00281(11) 1.10384(12) 0.39551(7) 0.0587(4) Uani 1 1 d . .
H11A H 0.017128 1.158472 0.421938 0.070 Uiso 1 1 calc R U
C10 C 0.29790(11) 0.90078(16) 0.26699(7) 0.0649(4) Uani 1 1 d . .
H10A H 0.339265 0.935336 0.247764 0.078 Uiso 1 1 calc R U
C9 C -0.16468(10) 0.68608(13) 0.43508(7) 0.0572(4) Uani 1 1 d . .
H9A H -0.229083 0.682768 0.424543 0.069 Uiso 1 1 calc R U
C8 C -0.07026(13) 1.05064(14) 0.30636(7) 0.0669(4) Uani 1 1 d . .
H8A H -0.105342 1.069020 0.272882 0.080 Uiso 1 1 calc R U
C7 C 0.04629(13) 0.43503(13) 0.34673(8) 0.0678(5) Uani 1 1 d . .
H7A H -0.006136 0.390850 0.336165 0.081 Uiso 1 1 calc R U
C6 C 0.27504(11) 0.95029(15) 0.31266(7) 0.0617(4) Uani 1 1 d . .
H6A H 0.301537 1.018271 0.324478 0.074 Uiso 1 1 calc R U
C5 C 0.20761(13) 0.45228(13) 0.38029(6) 0.0616(4) Uani 1 1 d . .
H5A H 0.265236 0.419565 0.392673 0.074 Uiso 1 1 calc R U
C4 C -0.05040(12) 1.12970(13) 0.34622(8) 0.0681(5) Uani 1 1 d . .
H4A H -0.073201 1.201616 0.339828 0.082 Uiso 1 1 calc R U
C3 C 0.16597(12) 0.66834(16) 0.53130(7) 0.0674(4) Uani 1 1 d . .
H3A H 0.232305 0.676984 0.534723 0.101 Uiso 1 1 calc R U
H3B H 0.143383 0.714283 0.557657 0.101 Uiso 1 1 calc R U
H3C H 0.151521 0.591911 0.537312 0.101 Uiso 1 1 calc R U
C2 C 0.11898(13) 1.04159(16) 0.49341(7) 0.0718(5) Uani 1 1 d . .
H2A H 0.156396 1.006107 0.523995 0.108 Uiso 1 1 calc R U
H2B H 0.155181 1.097809 0.479327 0.108 Uiso 1 1 calc R U
H2C H 0.065458 1.075207 0.504553 0.108 Uiso 1 1 calc R U
C1 C 0.13059(14) 0.38639(13) 0.36554(7) 0.0631(4) Uani 1 1 d . .
H1A H 0.135601 0.309401 0.368280 0.076 Uiso 1 1 calc R U

loop_
_atom_site_aniso_label
_atom_site_aniso_U_11
_atom_site_aniso_U_22
_atom_site_aniso_U_33
_atom_site_aniso_U_23
_atom_site_aniso_U_13
_atom_site_aniso_U_12
O2 0.0445(5) 0.0707(7) 0.0498(5) 0.0109(5) 0.0036(4) 0.0012(5)
O1 0.0683(6) 0.0552(6) 0.0479(5) -0.0113(4) -0.0021(5) 0.0039(5)
C28 0.0384(6) 0.0365(6) 0.0398(6) -0.0012(5) 0.0072(5) 0.0006(5)
C27 0.0413(6) 0.0333(6) 0.0431(6) -0.0019(5) 0.0125(5) 0.0029(5)
C26 0.0372(6) 0.0387(6) 0.0382(6) 0.0008(5) 0.0063(5) 0.0012(5)
C25 0.0428(7) 0.0464(7) 0.0524(7) 0.0026(6) 0.0107(5) 0.0037(6)
C24 0.0369(6) 0.0446(7) 0.0399(6) 0.0048(5) 0.0069(5) 0.0038(5)
C23 0.0383(6) 0.0372(6) 0.0443(6) 0.0004(5) 0.0105(5) 0.0000(5)
C22 0.0439(7) 0.0521(8) 0.0517(7) -0.0013(6) 0.0113(6) -0.0034(6)
C21 0.0539(8) 0.0457(7) 0.0476(7) 0.0031(6) 0.0025(6) -0.0006(6)
C20 0.0446(6) 0.0382(6) 0.0392(6) -0.0005(5) 0.0133(5) 0.0037(5)
C19 0.0583(8) 0.0579(9) 0.0660(9) 0.0064(7) 0.0278(7) -0.0082(7)
C18 0.0542(8) 0.0553(8) 0.0435(7) 0.0012(6) 0.0128(6) 0.0021(6)
C17 0.0434(6) 0.0389(6) 0.0460(7) -0.0016(5) 0.0108(5) 0.0009(5)
C16 0.0503(7) 0.0486(8) 0.0514(7) -0.0036(6) 0.0045(6) 0.0086(6)
C15 0.0610(8) 0.0472(7) 0.0490(7) 0.0068(6) 0.0154(6) -0.0003(6)
C14 0.0468(7) 0.0449(7) 0.0767(10) -0.0065(7) 0.0155(7) 0.0004(6)
C13 0.0607(9) 0.0808(11) 0.0449(7) 0.0064(7) 0.0195(6) 0.0049(8)
C12 0.0431(7) 0.0430(7) 0.0490(7) -0.0026(5) 0.0106(5) -0.0002(5)
C11 0.0610(9) 0.0385(7) 0.0783(10) -0.0081(7) 0.0166(8) -0.0007(6)
C10 0.0552(9) 0.0824(12) 0.0610(9) 0.0170(8) 0.0207(7) -0.0069(8)
C9 0.0422(7) 0.0605(9) 0.0719(10) 0.0043(7) 0.0183(7) -0.0018(6)
C8 0.0689(10) 0.0555(9) 0.0710(10) 0.0183(8) -0.0031(8) 0.0047(8)
C7 0.0696(10) 0.0446(8) 0.0943(13) -0.0082(8) 0.0287(9) -0.0086(7)
C6 0.0523(8) 0.0627(9) 0.0716(10) 0.0056(8) 0.0147(7) -0.0125(7)
C5 0.0757(10) 0.0540(9) 0.0527(8) -0.0011(7) 0.0044(7) 0.0265(8)
C4 0.0694(10) 0.0403(8) 0.0929(12) 0.0113(8) 0.0085(9) 0.0065(7)
C3 0.0625(9) 0.0741(11) 0.0598(9) 0.0132(8) -0.0062(7) -0.0016(8)
C2 0.0720(11) 0.0802(12) 0.0614(9) -0.0253(9) 0.0064(8) -0.0156(9)
C1 0.0945(12) 0.0385(7) 0.0612(9) 0.0008(6) 0.0267(8) 0.0079(8)

loop_
_atom_type_symbol
_atom_type_description
_atom_type_scat_dispersion_real
_atom_type_scat_dispersion_imag
_atom_type_scat_source
C C 0.0181 0.0091 'International Tables Vol C Tables 4.2.6.8 and 6.1.1.4'
H H 0.0000 0.0000 'International Tables Vol C Tables 4.2.6.8 and 6.1.1.4'
O O 0.0492 0.0322 'International Tables Vol C Tables 4.2.6.8 and 6.1.1.4'

loop_
_geom_angle_atom_site_label_1
_geom_angle_atom_site_label_2
_geom_angle_atom_site_label_3
_geom_angle
C17 O2 C3 118.21(12)
C12 O1 C2 118.27(13)
C26 C28 C23 123.63(11)
C26 C28 C27 122.59(11)
C23 C28 C27 113.62(10)
C25 C27 C17 118.09(11)
C25 C27 C28 119.33(11)
C17 C27 C28 122.53(11)
C28 C26 C24 123.45(11)
C28 C26 C20 120.54(11)
C24 C26 C20 116.01(10)
C9 C25 C27 121.92(13)
C22 C24 C18 117.75(12)
C22 C24 C26 121.49(11)
C18 C24 C26 120.68(12)
C21 C23 C12 118.08(12)
C21 C23 C28 120.96(11)
C12 C23 C28 120.82(11)
C6 C22 C24 121.01(14)
C23 C21 C8 121.55(14)
C14 C20 C16 117.81(13)
C14 C20 C26 120.80(12)
C16 C20 C26 121.35(12)
C9 C19 C15 120.68(13)
C13 C18 C24 120.85(14)
O2 C17 C15 123.44(12)
O2 C17 C27 116.61(11)
C15 C17 C27 119.94(12)
C20 C16 C5 120.59(14)
C19 C15 C17 120.23(13)
C7 C14 C20 121.21(15)
C10 C13 C18 120.65(14)
O1 C12 C11 124.80(13)
O1 C12 C23 114.72(12)
C11 C12 C23 120.46(13)
C4 C11 C12 119.79(14)
C13 C10 C6 119.36(14)
C19 C9 C25 119.14(14)
C4 C8 C21 119.32(15)
C1 C7 C14 120.31(16)
C10 C6 C22 120.36(16)
C1 C5 C16 120.72(15)
C8 C4 C11 120.78(15)
C7 C1 C5 119.32(14)

loop_
_geom_bond_atom_site_label_1
_geom_bond_atom_site_label_2
_geom_bond_distance
O2 C17 1.3623(16)
O2 C3 1.4181(17)
O1 C12 1.3619(17)
O1 C2 1.4175(18)
C28 C26 1.3469(17)
C28 C23 1.4950(17)
C28 C27 1.4983(16)
C27 C25 1.3843(18)
C27 C17 1.4047(18)
C26 C24 1.4899(17)
C26 C20 1.4918(17)
C25 C9 1.385(2)
C24 C22 1.3928(19)
C24 C18 1.3927(18)
C23 C21 1.3834(18)
C23 C12 1.3989(18)
C22 C6 1.383(2)
C21 C8 1.386(2)
C20 C14 1.3844(19)
C20 C16 1.3855(18)
C19 C9 1.371(2)
C19 C15 1.380(2)
C18 C13 1.383(2)
C17 C15 1.3887(19)
C16 C5 1.386(2)
C14 C7 1.383(2)
C13 C10 1.373(2)
C12 C11 1.389(2)
C11 C4 1.375(2)
C10 C6 1.379(2)
C8 C4 1.372(3)
C7 C1 1.368(3)
C5 C1 1.370(3)
